data_7234012
loop_
_publ_author_name
'Xu-Lin Chen'
'Chen-Sheng Lin'
'Xiao-Yuan Wu'
'Rongming Yu'
'Teng Teng'
'Qi-Kai Zhang'
'Qing Zhang'
'Wen-Bing Yang'
'Can-Zhong Lu'

_publ_section_title
;
 Highly efficient cuprous complexes with thermally activated delayed
 fluorescence and simplified solution process OLEDs using the ligand as
 host
;
_journal_name_full 'Journal of Materials Chemistry C'
_journal_page_first 1187
_journal_page_last 1195
_journal_paper_doi 10.1039/C4TC02255F
_journal_volume 3
_journal_year 2015
_chemical_formula_sum 'C58 H49 B Cu F4 N4 O0.5 P2'
_chemical_formula_weight 1022.30
_space_group_IT_number 14
_space_group_name_Hall '-P 2yn'
_space_group_name_H-M_alt 'P 1 21/n 1'
_symmetry_space_group_name_H-M 'P 1 21/n 1'
_atom_sites_solution_hydrogens geom
_atom_sites_solution_primary direct
_atom_sites_solution_secondary difmap
_cell_angle_alpha 90.00
_cell_angle_beta 99.038(3)
_cell_angle_gamma 90.00
_cell_formula_units_Z 8
_cell_length_a 26.6146(8)
_cell_length_b 14.2867(3)
_cell_length_c 27.5760(7)
_cell_measurement_reflns_used 19976
_cell_measurement_temperature 293(2)
_cell_measurement_theta_max 76.5540
_cell_measurement_theta_min 2.5150
_cell_volume 10355.2(5)
_computing_structure_refinement 'SHELXL-97 (Sheldrick, 1997)'
_computing_structure_solution 'SHELXS-97 (Sheldrick, 1990)'
_diffrn_ambient_temperature 293(2)
_diffrn_measured_fraction_theta_full 0.979
_diffrn_measured_fraction_theta_max 0.979
_diffrn_radiation_monochromator graphite
_diffrn_radiation_source 'fine-focus sealed tube'
_diffrn_radiation_type CuK\a
_diffrn_radiation_wavelength 1.54178
_diffrn_reflns_av_R_equivalents 0.0345
_diffrn_reflns_av_sigmaI/netI 0.0354
_diffrn_reflns_limit_h_max 33
_diffrn_reflns_limit_h_min -32
_diffrn_reflns_limit_k_max 17
_diffrn_reflns_limit_k_min -12
_diffrn_reflns_limit_l_max 34
_diffrn_reflns_limit_l_min -34
_diffrn_reflns_number 56480
_diffrn_reflns_theta_full 77.23
_diffrn_reflns_theta_max 77.23
_diffrn_reflns_theta_min 2.51
_exptl_absorpt_coefficient_mu 1.650
_exptl_absorpt_correction_T_max 0.7899
_exptl_absorpt_correction_T_min 0.6643
_exptl_absorpt_correction_type multi-scan
_exptl_crystal_density_diffrn 1.311
_exptl_crystal_density_method 'not measured'
_exptl_crystal_F_000 4232
_exptl_crystal_size_max 0.27
_exptl_crystal_size_mid 0.25
_exptl_crystal_size_min 0.15
_refine_diff_density_max 0.846
_refine_diff_density_min -0.799
_refine_diff_density_rms 0.064
_refine_ls_extinction_method none
_refine_ls_goodness_of_fit_ref 1.022
_refine_ls_hydrogen_treatment mixed
_refine_ls_matrix_type full
_refine_ls_number_parameters 1270
_refine_ls_number_reflns 21484
_refine_ls_number_restraints 0
_refine_ls_restrained_S_all 1.022
_refine_ls_R_factor_all 0.0757
_refine_ls_R_factor_gt 0.0616
_refine_ls_shift/su_max 0.002
_refine_ls_shift/su_mean 0.000
_refine_ls_structure_factor_coef Fsqd
_refine_ls_weighting_details 'calc w=1/[\s^2^(Fo^2^)+(0.1194P)^2^+3.7362P] where P=(Fo^2^+2Fc^2^)/3'
_refine_ls_weighting_scheme calc
_refine_ls_wR_factor_gt 0.1779
_refine_ls_wR_factor_ref 0.2007
_reflns_number_gt 16751
_reflns_number_total 21484
_reflns_threshold_expression >2sigma(I)
_cod_data_source_file 1000001.cif
_cod_data_source_block PCOD1000001
_cod_original_sg_symbol_H-M P2(1)/n
_cod_original_formula_sum 'C58 H49 B Cu F4 N4 O0.50 P2'
_cod_database_code 7234012

loop_
_symmetry_equiv_pos_as_xyz
'x, y, z'
'-x+1/2, y+1/2, -z+1/2'
'-x, -y, -z'
'x-1/2, -y-1/2, z-1/2'

loop_
_atom_site_label
_atom_site_type_symbol
_atom_site_fract_x
_atom_site_fract_y
_atom_site_fract_z
_atom_site_U_iso_or_equiv
_atom_site_adp_type
_atom_site_occupancy
_atom_site_symmetry_multiplicity
_atom_site_calc_flag
_atom_site_refinement_flags
_atom_site_disorder_assembly
_atom_site_disorder_group
Cu1 Cu 0.381323(14) 0.75092(3) 0.713185(14) 0.04989(11) Uani 1 1 d . . .
Cu2 Cu 0.707350(15) 1.22048(3) 0.879107(14) 0.04878(11) Uani 1 1 d . . .
P3 P 0.78649(3) 1.25172(5) 0.86244(3) 0.04972(15) Uani 1 1 d . . .
P4 P 0.63381(3) 1.29846(5) 0.85415(3) 0.05182(16) Uani 1 1 d . . .
P1 P 0.37026(3) 0.70283(5) 0.78908(2) 0.05002(15) Uani 1 1 d . . .
P2 P 0.46197(3) 0.77146(5) 0.69709(3) 0.05560(17) Uani 1 1 d . . .
B1 B 0.8045(3) 0.7714(5) 0.9466(2) 0.110(2) Uani 1 1 d . . .
F1 F 0.8237(3) 0.7103(3) 0.97893(18) 0.220(3) Uani 1 1 d . . .
F2 F 0.8272(3) 0.7746(5) 0.9097(2) 0.248(4) Uani 1 1 d . . .
F3 F 0.7595(3) 0.7404(3) 0.9207(3) 0.248(4) Uani 1 1 d . . .
F4 F 0.79749(17) 0.8570(2) 0.96420(11) 0.1345(13) Uani 1 1 d . . .
B2 B 0.3810(2) 1.2297(4) 0.9765(2) 0.0845(12) Uani 1 1 d . . .
F5 F 0.39925(18) 1.1471(3) 0.9644(2) 0.184(2) Uani 1 1 d . . .
F6 F 0.33035(17) 1.2220(4) 0.9772(2) 0.192(2) Uani 1 1 d . . .
F7 F 0.3874(3) 1.2901(4) 0.9452(4) 0.310(6) Uani 1 1 d . . .
F8 F 0.4025(4) 1.2460(7) 1.0162(3) 0.388(8) Uani 1 1 d . . .
C45 C 0.30576(10) 0.71121(18) 0.80408(10) 0.0503(5) Uani 1 1 d . . .
C50 C 0.29529(13) 0.7069(3) 0.85197(11) 0.0663(7) Uani 1 1 d . . .
H50 H 0.3217 0.7037 0.8783 0.080 Uiso 1 1 calc R . .
C49 C 0.24486(16) 0.7075(3) 0.86011(15) 0.0835(10) Uani 1 1 d . . .
H49 H 0.2378 0.7047 0.8920 0.100 Uiso 1 1 calc R . .
C48 C 0.20580(14) 0.7122(3) 0.82165(16) 0.0773(9) Uani 1 1 d . . .
H48 H 0.1723 0.7127 0.8275 0.093 Uiso 1 1 calc R . .
C47 C 0.21576(12) 0.7163(2) 0.77428(14) 0.0675(8) Uani 1 1 d . . .
H47 H 0.1891 0.7200 0.7482 0.081 Uiso 1 1 calc R . .
C46 C 0.26572(11) 0.7149(2) 0.76539(11) 0.0583(6) Uani 1 1 d . . .
H46 H 0.2723 0.7164 0.7333 0.070 Uiso 1 1 calc R . .
C39 C 0.38211(12) 0.5773(2) 0.79947(11) 0.0595(6) Uani 1 1 d . . .
C44 C 0.39656(16) 0.5383(3) 0.84566(14) 0.0795(10) Uani 1 1 d . . .
H44 H 0.4016 0.5766 0.8733 0.095 Uiso 1 1 calc R . .
C43 C 0.4035(2) 0.4427(3) 0.85080(18) 0.0998(14) Uani 1 1 d . . .
H43 H 0.4141 0.4175 0.8818 0.120 Uiso 1 1 calc R . .
C42 C 0.3951(2) 0.3851(3) 0.8111(2) 0.1076(16) Uani 1 1 d . . .
H42 H 0.4002 0.3210 0.8149 0.129 Uiso 1 1 calc R . .
C41 C 0.3788(2) 0.4229(3) 0.7651(2) 0.1062(15) Uani 1 1 d . . .
H41 H 0.3722 0.3837 0.7379 0.127 Uiso 1 1 calc R . .
C40 C 0.37244(18) 0.5185(3) 0.75940(15) 0.0849(11) Uani 1 1 d . . .
H40 H 0.3615 0.5433 0.7284 0.102 Uiso 1 1 calc R . .
C51 C 0.41090(11) 0.7616(2) 0.83996(11) 0.0575(6) Uani 1 1 d . . .
C56 C 0.39514(14) 0.8435(2) 0.85951(12) 0.0666(7) Uani 1 1 d . . .
H56 H 0.3630 0.8675 0.8478 0.080 Uiso 1 1 calc R . .
C55 C 0.42671(17) 0.8904(3) 0.89638(14) 0.0823(10) Uani 1 1 d . . .
H55 H 0.4157 0.9457 0.9091 0.099 Uiso 1 1 calc R . .
C54 C 0.47381(17) 0.8559(3) 0.91416(14) 0.0884(12) Uani 1 1 d . . .
H54 H 0.4946 0.8867 0.9394 0.106 Uiso 1 1 calc R . .
C53 C 0.49047(15) 0.7745(4) 0.89434(17) 0.0950(13) Uani 1 1 d . . .
H53 H 0.5228 0.7516 0.9059 0.114 Uiso 1 1 calc R . .
C52 C 0.45939(13) 0.7270(3) 0.85745(14) 0.0780(10) Uani 1 1 d . . .
H52 H 0.4708 0.6723 0.8444 0.094 Uiso 1 1 calc R . .
C33 C 0.48791(12) 0.6566(2) 0.68609(14) 0.0699(8) Uani 1 1 d . . .
C34 C 0.50969(19) 0.6352(4) 0.6453(2) 0.1075(16) Uani 1 1 d . . .
H34 H 0.5134 0.6815 0.6224 0.129 Uiso 1 1 calc R . .
C35 C 0.5261(3) 0.5450(5) 0.6382(3) 0.140(3) Uani 1 1 d . . .
H35 H 0.5398 0.5308 0.6101 0.168 Uiso 1 1 calc R . .
C36 C 0.5224(2) 0.4770(4) 0.6718(3) 0.143(3) Uani 1 1 d . . .
H36 H 0.5341 0.4169 0.6670 0.172 Uiso 1 1 calc R . .
C37 C 0.5015(2) 0.4971(3) 0.7129(3) 0.117(2) Uani 1 1 d . . .
H37 H 0.4987 0.4506 0.7360 0.140 Uiso 1 1 calc R . .
C38 C 0.48434(17) 0.5872(3) 0.72004(18) 0.0885(11) Uani 1 1 d . . .
H38 H 0.4703 0.6007 0.7481 0.106 Uiso 1 1 calc R . .
C21 C 0.50977(11) 0.8212(2) 0.74490(12) 0.0597(6) Uani 1 1 d . . .
C22 C 0.49548(14) 0.8951(3) 0.77164(15) 0.0761(9) Uani 1 1 d . . .
H22 H 0.4620 0.9161 0.7658 0.091 Uiso 1 1 calc R . .
C23 C 0.53011(16) 0.9383(3) 0.80697(18) 0.0931(12) Uani 1 1 d . . .
H23 H 0.5202 0.9890 0.8244 0.112 Uiso 1 1 calc R . .
C24 C 0.57972(16) 0.9061(3) 0.81644(18) 0.0931(12) Uani 1 1 d . . .
H24 H 0.6033 0.9354 0.8400 0.112 Uiso 1 1 calc R . .
C25 C 0.59412(14) 0.8302(3) 0.79082(18) 0.0889(12) Uani 1 1 d . . .
H25 H 0.6273 0.8076 0.7977 0.107 Uiso 1 1 calc R . .
C26 C 0.55931(13) 0.7876(3) 0.75490(16) 0.0769(9) Uani 1 1 d . . .
H26 H 0.5691 0.7367 0.7375 0.092 Uiso 1 1 calc R . .
C27 C 0.46889(13) 0.8372(2) 0.64150(13) 0.0676(8) Uani 1 1 d . . .
C32 C 0.43145(15) 0.8287(3) 0.60125(14) 0.0810(10) Uani 1 1 d . . .
H32 H 0.4039 0.7896 0.6031 0.097 Uiso 1 1 calc R . .
C31 C 0.4337(2) 0.8767(4) 0.55839(18) 0.1109(17) Uani 1 1 d . . .
H31 H 0.4081 0.8704 0.5315 0.133 Uiso 1 1 calc R . .
C30 C 0.4747(3) 0.9345(5) 0.5562(2) 0.129(2) Uani 1 1 d . . .
H30 H 0.4764 0.9686 0.5278 0.155 Uiso 1 1 calc R . .
C29 C 0.5127(2) 0.9420(4) 0.5949(2) 0.123(2) Uani 1 1 d . . .
H29 H 0.5407 0.9798 0.5925 0.147 Uiso 1 1 calc R . .
C28 C 0.51032(17) 0.8937(3) 0.63848(18) 0.0912(12) Uani 1 1 d . . .
H28 H 0.5363 0.8996 0.6651 0.109 Uiso 1 1 calc R . .
N3 N 0.31910(8) 0.83509(16) 0.67615(8) 0.0494(5) Uani 1 1 d . . .
C4 C 0.29156(11) 0.7915(2) 0.63796(10) 0.0543(6) Uani 1 1 d . . .
C5 C 0.24366(14) 0.8201(3) 0.61568(12) 0.0743(9) Uani 1 1 d . . .
H5 H 0.2257 0.7874 0.5894 0.089 Uiso 1 1 calc R . .
C6 C 0.22384(15) 0.8987(3) 0.63406(16) 0.0891(12) Uani 1 1 d . . .
H6 H 0.1917 0.9197 0.6202 0.107 Uiso 1 1 calc R . .
C7 C 0.25077(14) 0.9468(3) 0.67258(14) 0.0780(9) Uani 1 1 d . . .
H7 H 0.2376 1.0004 0.6850 0.094 Uiso 1 1 calc R . .
C8 C 0.29855(11) 0.9129(2) 0.69247(11) 0.0573(6) Uani 1 1 d . . .
N2 N 0.31399(10) 0.71060(18) 0.62163(8) 0.0581(5) Uani 1 1 d . . .
N1 N 0.35168(10) 0.66632(18) 0.65242(9) 0.0604(6) Uani 1 1 d . . .
C1 C 0.36496(16) 0.5950(3) 0.62664(14) 0.0767(9) Uani 1 1 d . . .
H1 H 0.3902 0.5519 0.6382 0.092 Uiso 1 1 calc R . .
C2 C 0.33601(19) 0.5927(3) 0.57961(14) 0.0907(12) Uani 1 1 d . . .
H2 H 0.3381 0.5489 0.5551 0.109 Uiso 1 1 calc R . .
C3 C 0.30443(16) 0.6676(3) 0.57726(12) 0.0790(10) Uani 1 1 d . . .
H3 H 0.2808 0.6859 0.5504 0.095 Uiso 1 1 calc R . .
N4 N 0.32783(10) 0.96110(18) 0.73141(10) 0.0629(6) Uani 1 1 d . . .
C9 C 0.31094(14) 0.9882(2) 0.77482(12) 0.0694(8) Uani 1 1 d . . .
C10 C 0.26803(18) 0.9611(3) 0.79297(15) 0.0855(11) Uani 1 1 d . . .
H10 H 0.2449 0.9187 0.7765 0.103 Uiso 1 1 calc R . .
C11 C 0.2613(2) 1.0013(4) 0.83785(18) 0.1099(18) Uani 1 1 d . . .
H11 H 0.2329 0.9848 0.8518 0.132 Uiso 1 1 calc R . .
C12 C 0.2954(3) 1.0643(4) 0.86192(17) 0.121(2) Uani 1 1 d . . .
H12 H 0.2889 1.0903 0.8912 0.145 Uiso 1 1 calc R . .
C13 C 0.3382(2) 1.0898(4) 0.84436(17) 0.1108(19) Uani 1 1 d . . .
H13 H 0.3613 1.1315 0.8616 0.133 Uiso 1 1 calc R . .
C14 C 0.34680(17) 1.0516(3) 0.79948(14) 0.0833(12) Uani 1 1 d . . .
C15 C 0.38509(15) 1.0670(2) 0.76867(17) 0.0818(11) Uani 1 1 d . . .
C16 C 0.4275(2) 1.1267(3) 0.7718(3) 0.115(2) Uani 1 1 d . . .
H16 H 0.4379 1.1621 0.7999 0.138 Uiso 1 1 calc R . .
C17 C 0.4526(2) 1.1310(4) 0.7329(3) 0.136(3) Uani 1 1 d . . .
H17 H 0.4802 1.1712 0.7343 0.163 Uiso 1 1 calc R . .
C18 C 0.43860(19) 1.0777(4) 0.6913(3) 0.1176(19) Uani 1 1 d . . .
H18 H 0.4571 1.0825 0.6655 0.141 Uiso 1 1 calc R . .
C19 C 0.39758(15) 1.0172(3) 0.68705(19) 0.0858(11) Uani 1 1 d . . .
H19 H 0.3878 0.9817 0.6589 0.103 Uiso 1 1 calc R . .
C20 C 0.37178(12) 1.0121(2) 0.72689(14) 0.0683(8) Uani 1 1 d . . .
C77 C 0.80743(11) 1.37245(19) 0.85857(11) 0.0560(6) Uani 1 1 d . . .
C82 C 0.83548(15) 1.4036(3) 0.82358(14) 0.0733(9) Uani 1 1 d . . .
H82 H 0.8437 1.3626 0.7998 0.088 Uiso 1 1 calc R . .
C81 C 0.85136(17) 1.4960(3) 0.82400(17) 0.0873(11) Uani 1 1 d . . .
H81 H 0.8700 1.5170 0.8003 0.105 Uiso 1 1 calc R . .
C80 C 0.83973(18) 1.5569(3) 0.85928(19) 0.0934(13) Uani 1 1 d . . .
H80 H 0.8507 1.6188 0.8595 0.112 Uiso 1 1 calc R . .
C79 C 0.8122(2) 1.5266(3) 0.8938(2) 0.0983(14) Uani 1 1 d . . .
H79 H 0.8046 1.5678 0.9178 0.118 Uiso 1 1 calc R . .
C78 C 0.79542(16) 1.4344(2) 0.89352(15) 0.0778(10) Uani 1 1 d . . .
H78 H 0.7761 1.4144 0.9169 0.093 Uiso 1 1 calc R . .
C89 C 0.79473(11) 1.20271(19) 0.80293(11) 0.0535(6) Uani 1 1 d . . .
C94 C 0.75820(14) 1.2246(2) 0.76292(12) 0.0679(8) Uani 1 1 d . . .
H94 H 0.7311 1.2633 0.7671 0.082 Uiso 1 1 calc R . .
C93 C 0.76170(18) 1.1894(3) 0.71682(13) 0.0821(10) Uani 1 1 d . . .
H93 H 0.7374 1.2051 0.6900 0.098 Uiso 1 1 calc R . .
C92 C 0.80185(19) 1.1304(3) 0.71105(16) 0.0920(13) Uani 1 1 d . . .
H92 H 0.8040 1.1049 0.6804 0.110 Uiso 1 1 calc R . .
C91 C 0.83836(18) 1.1096(3) 0.75057(17) 0.0879(12) Uani 1 1 d . . .
H91 H 0.8657 1.0715 0.7463 0.106 Uiso 1 1 calc R . .
C90 C 0.83490(13) 1.1445(2) 0.79638(14) 0.0695(8) Uani 1 1 d . . .
H90 H 0.8595 1.1292 0.8230 0.083 Uiso 1 1 calc R . .
C83 C 0.83786(12) 1.1967(2) 0.90461(11) 0.0602(6) Uani 1 1 d . . .
C84 C 0.88168(16) 1.2441(3) 0.92345(16) 0.0824(10) Uani 1 1 d . . .
H84 H 0.8867 1.3054 0.9140 0.099 Uiso 1 1 calc R . .
C85 C 0.9185(2) 1.1987(4) 0.9570(2) 0.1134(18) Uani 1 1 d . . .
H85 H 0.9482 1.2300 0.9699 0.136 Uiso 1 1 calc R . .
C86 C 0.9109(2) 1.1077(4) 0.9711(2) 0.1212(19) Uani 1 1 d . . .
H86 H 0.9354 1.0785 0.9938 0.145 Uiso 1 1 calc R . .
C87 C 0.86768(19) 1.0601(4) 0.95187(18) 0.0975(13) Uani 1 1 d . . .
H87 H 0.8629 0.9984 0.9609 0.117 Uiso 1 1 calc R . .
C88 C 0.83139(15) 1.1050(3) 0.91898(15) 0.0762(9) Uani 1 1 d . . .
H88 H 0.8018 1.0731 0.9061 0.091 Uiso 1 1 calc R . .
C95 C 0.62702(12) 1.4235(2) 0.86484(11) 0.0599(7) Uani 1 1 d . . .
C96 C 0.66140(15) 1.4656(2) 0.90076(12) 0.0690(8) Uani 1 1 d . . .
H96 H 0.6878 1.4305 0.9181 0.083 Uiso 1 1 calc R . .
C97 C 0.6570(2) 1.5607(3) 0.91145(15) 0.0937(13) Uani 1 1 d . . .
H97 H 0.6802 1.5886 0.9359 0.112 Uiso 1 1 calc R . .
C98 C 0.6186(2) 1.6123(3) 0.88610(19) 0.1009(15) Uani 1 1 d . . .
H98 H 0.6154 1.6752 0.8937 0.121 Uiso 1 1 calc R . .
C99 C 0.58474(19) 1.5726(3) 0.84954(19) 0.0926(13) Uani 1 1 d . . .
H99 H 0.5590 1.6088 0.8321 0.111 Uiso 1 1 calc R . .
C100 C 0.58863(15) 1.4777(3) 0.83830(15) 0.0763(9) Uani 1 1 d . . .
H100 H 0.5657 1.4508 0.8132 0.092 Uiso 1 1 calc R . .
C101 C 0.62025(11) 1.2913(2) 0.78711(11) 0.0602(7) Uani 1 1 d . . .
C102 C 0.64509(16) 1.3551(3) 0.76050(13) 0.0789(10) Uani 1 1 d . . .
H102 H 0.6650 1.4025 0.7767 0.095 Uiso 1 1 calc R . .
C103 C 0.6400(2) 1.3474(4) 0.70984(15) 0.0975(14) Uani 1 1 d . . .
H103 H 0.6564 1.3899 0.6921 0.117 Uiso 1 1 calc R . .
C104 C 0.6113(2) 1.2783(4) 0.68614(16) 0.1036(17) Uani 1 1 d . . .
H104 H 0.6081 1.2738 0.6522 0.124 Uiso 1 1 calc R . .
C105 C 0.58700(19) 1.2152(4) 0.71133(18) 0.1003(15) Uani 1 1 d . . .
H105 H 0.5673 1.1682 0.6945 0.120 Uiso 1 1 calc R . .
C106 C 0.59166(15) 1.2209(3) 0.76276(15) 0.0809(10) Uani 1 1 d . . .
H106 H 0.5755 1.1774 0.7801 0.097 Uiso 1 1 calc R . .
C107 C 0.57920(12) 1.2436(2) 0.87569(12) 0.0611(7) Uani 1 1 d . . .
C108 C 0.58234(13) 1.1486(2) 0.88590(14) 0.0704(8) Uani 1 1 d . . .
H108 H 0.6104 1.1148 0.8793 0.084 Uiso 1 1 calc R . .
C109 C 0.54426(16) 1.1029(3) 0.90592(18) 0.0882(11) Uani 1 1 d . . .
H109 H 0.5469 1.0392 0.9127 0.106 Uiso 1 1 calc R . .
C110 C 0.50284(16) 1.1521(3) 0.91563(18) 0.0923(12) Uani 1 1 d . . .
H110 H 0.4774 1.1218 0.9292 0.111 Uiso 1 1 calc R . .
C111 C 0.49883(15) 1.2459(3) 0.90547(18) 0.0897(12) Uani 1 1 d . . .
H111 H 0.4705 1.2787 0.9120 0.108 Uiso 1 1 calc R . .
C112 C 0.53647(14) 1.2926(3) 0.88555(15) 0.0783(9) Uani 1 1 d . . .
H112 H 0.5333 1.3563 0.8788 0.094 Uiso 1 1 calc R . .
N7 N 0.70194(10) 1.13871(17) 0.94437(8) 0.0565(5) Uani 1 1 d . . .
C60 C 0.69851(13) 1.0463(2) 0.93594(12) 0.0622(7) Uani 1 1 d . . .
C61 C 0.6855(2) 0.9818(3) 0.96905(16) 0.0930(13) Uani 1 1 d . . .
H61 H 0.6840 0.9181 0.9619 0.112 Uiso 1 1 calc R . .
C62 C 0.6748(3) 1.0150(3) 1.01283(17) 0.1155(19) Uani 1 1 d . . .
H62 H 0.6647 0.9739 1.0356 0.139 Uiso 1 1 calc R . .
C63 C 0.6790(2) 1.1095(3) 1.02312(15) 0.1058(17) Uani 1 1 d . . .
H63 H 0.6731 1.1324 1.0533 0.127 Uiso 1 1 calc R . .
C64 C 0.69213(15) 1.1692(2) 0.98800(11) 0.0691(8) Uani 1 1 d . . .
N6 N 0.70613(10) 1.01762(16) 0.88900(10) 0.0602(6) Uani 1 1 d . . .
N5 N 0.70098(10) 1.08101(16) 0.85191(9) 0.0594(6) Uani 1 1 d . . .
C57 C 0.70890(14) 1.0327(2) 0.81246(14) 0.0735(9) Uani 1 1 d . . .
H57 H 0.7079 1.0584 0.7813 0.088 Uiso 1 1 calc R . .
C58 C 0.71886(15) 0.9391(3) 0.82380(17) 0.0844(11) Uani 1 1 d . . .
H58 H 0.7255 0.8918 0.8025 0.101 Uiso 1 1 calc R . .
C59 C 0.71682(14) 0.9313(2) 0.87254(17) 0.0783(10) Uani 1 1 d . . .
H59 H 0.7218 0.8769 0.8912 0.094 Uiso 1 1 calc R . .
N8 N 0.69432(13) 1.2664(2) 0.99681(10) 0.0682(7) Uani 1 1 d . . .
C65 C 0.65322(16) 1.3213(3) 1.00583(11) 0.0735(9) Uani 1 1 d . . .
C66 C 0.60246(19) 1.2963(4) 1.00341(15) 0.0909(12) Uani 1 1 d . . .
H66 H 0.5913 1.2353 0.9964 0.109 Uiso 1 1 calc R . .
C67 C 0.5693(2) 1.3668(5) 1.01193(17) 0.1117(17) Uani 1 1 d . . .
H67 H 0.5352 1.3527 1.0114 0.134 Uiso 1 1 calc R . .
C68 C 0.5859(3) 1.4583(5) 1.02124(17) 0.1160(19) Uani 1 1 d . . .
H68 H 0.5623 1.5045 1.0253 0.139 Uiso 1 1 calc R . .
C69 C 0.6365(3) 1.4821(3) 1.02459(14) 0.1009(15) Uani 1 1 d . . .
H69 H 0.6473 1.5432 1.0316 0.121 Uiso 1 1 calc R . .
C70 C 0.67119(18) 1.4130(3) 1.01731(11) 0.0779(10) Uani 1 1 d . . .
C71 C 0.72509(19) 1.4115(3) 1.01749(12) 0.0823(11) Uani 1 1 d . . .
C72 C 0.7636(3) 1.4784(4) 1.02768(18) 0.1113(18) Uani 1 1 d . . .
H72 H 0.7557 1.5400 1.0343 0.134 Uiso 1 1 calc R . .
C73 C 0.8124(3) 1.4524(5) 1.0277(2) 0.133(2) Uani 1 1 d . . .
H73 H 0.8380 1.4970 1.0346 0.160 Uiso 1 1 calc R . .
C74 C 0.8255(2) 1.3603(5) 1.0178(2) 0.1205(19) Uani 1 1 d . . .
H74 H 0.8595 1.3441 1.0194 0.145 Uiso 1 1 calc R . .
C75 C 0.7885(2) 1.2938(4) 1.00561(15) 0.0917(12) Uani 1 1 d . . .
H75 H 0.7967 1.2330 0.9977 0.110 Uiso 1 1 calc R . .
C76 C 0.73842(16) 1.3208(3) 1.00560(11) 0.0714(9) Uani 1 1 d . . .
O1 O 0.9898(5) 1.2003(8) 1.0747(4) 0.269(5) Uani 1 1 d . . .
C3S C 0.9553(9) 1.2354(19) 1.0957(6) 0.48(3) Uani 1 1 d . . .
H3SA H 0.9408 1.2859 1.0744 0.574 Uiso 1 1 calc R . .
H3SB H 0.9729 1.2651 1.1251 0.574 Uiso 1 1 calc R . .
C2S C 1.0309(4) 1.2511(11) 1.0554(4) 0.245(8) Uani 1 1 d . . .
H2SA H 1.0581 1.2698 1.0812 0.294 Uiso 1 1 calc R . .
H2SB H 1.0183 1.3053 1.0360 0.294 Uiso 1 1 calc R . .
C4S C 0.9060(8) 1.1816(14) 1.1130(6) 0.402(18) Uani 1 1 d . . .
H4SA H 0.8871 1.2253 1.1295 0.602 Uiso 1 1 calc R . .
H4SB H 0.9178 1.1313 1.1349 0.602 Uiso 1 1 calc R . .
H4SC H 0.8845 1.1570 1.0847 0.602 Uiso 1 1 calc R . .
C1S C 1.0519(4) 1.1496(10) 1.0145(7) 0.321(10) Uani 1 1 d . . .
H1SA H 1.0791 1.1711 0.9982 0.482 Uiso 1 1 calc R . .
H1SB H 1.0235 1.1312 0.9905 0.482 Uiso 1 1 calc R . .
H1SC H 1.0634 1.0969 1.0349 0.482 Uiso 1 1 calc R . .

loop_
_atom_site_aniso_label
_atom_site_aniso_U_11
_atom_site_aniso_U_22
_atom_site_aniso_U_33
_atom_site_aniso_U_23
_atom_site_aniso_U_13
_atom_site_aniso_U_12
Cu1 0.0465(2) 0.0537(2) 0.0487(2) -0.00180(15) 0.00513(15) -0.00031(15)
Cu2 0.0525(2) 0.04318(19) 0.0519(2) 0.00073(14) 0.01192(16) -0.00056(15)
P3 0.0518(3) 0.0450(3) 0.0539(3) -0.0012(2) 0.0131(3) -0.0019(3)
P4 0.0515(3) 0.0523(3) 0.0524(3) 0.0014(3) 0.0106(3) 0.0036(3)
P1 0.0499(3) 0.0515(3) 0.0469(3) 0.0011(3) 0.0025(2) -0.0016(3)
P2 0.0457(3) 0.0587(4) 0.0632(4) -0.0025(3) 0.0112(3) 0.0023(3)
B1 0.141(5) 0.096(4) 0.087(3) -0.026(3) -0.004(3) 0.032(4)
F1 0.358(8) 0.117(3) 0.147(4) -0.012(2) -0.074(4) 0.083(4)
F2 0.336(10) 0.250(7) 0.193(6) -0.036(5) 0.150(6) 0.038(6)
F3 0.245(7) 0.112(3) 0.336(9) -0.011(4) -0.113(7) 0.012(4)
F4 0.216(4) 0.0938(18) 0.0857(17) -0.0127(14) 0.000(2) 0.025(2)
B2 0.077(3) 0.078(3) 0.102(3) 0.002(2) 0.025(2) 0.003(2)
F5 0.167(4) 0.109(3) 0.304(6) -0.038(3) 0.124(4) -0.019(2)
F6 0.115(3) 0.264(6) 0.207(5) 0.112(4) 0.054(3) 0.051(3)
F7 0.304(8) 0.157(4) 0.545(15) 0.153(7) 0.300(10) 0.075(5)
F8 0.350(10) 0.462(13) 0.267(8) -0.237(9) -0.212(8) 0.189(10)
C45 0.0524(13) 0.0482(13) 0.0497(13) 0.0010(10) 0.0059(10) -0.0037(10)
C50 0.0667(18) 0.079(2) 0.0517(15) 0.0055(14) 0.0064(13) -0.0011(15)
C49 0.084(2) 0.103(3) 0.070(2) 0.0011(19) 0.0345(19) -0.006(2)
C48 0.0607(18) 0.081(2) 0.094(3) -0.0034(19) 0.0241(17) -0.0059(16)
C47 0.0511(15) 0.0694(18) 0.080(2) -0.0005(15) 0.0034(14) -0.0100(14)
C46 0.0558(15) 0.0637(16) 0.0539(14) 0.0001(12) 0.0035(11) -0.0075(12)
C39 0.0586(15) 0.0531(14) 0.0647(16) 0.0025(12) 0.0028(12) 0.0030(12)
C44 0.097(3) 0.0675(19) 0.0708(19) 0.0083(16) 0.0042(18) 0.0195(19)
C43 0.128(4) 0.069(2) 0.097(3) 0.018(2) 0.002(3) 0.030(2)
C42 0.135(4) 0.054(2) 0.132(4) 0.013(2) 0.017(3) 0.020(2)
C41 0.144(4) 0.063(2) 0.108(3) -0.020(2) 0.011(3) -0.009(3)
C40 0.110(3) 0.0627(19) 0.078(2) -0.0042(17) 0.002(2) -0.0108(19)
C51 0.0570(15) 0.0633(16) 0.0501(13) 0.0011(12) 0.0016(11) -0.0073(12)
C56 0.0736(19) 0.0560(16) 0.0661(17) 0.0045(13) -0.0018(14) -0.0070(14)
C55 0.101(3) 0.0655(19) 0.076(2) -0.0083(16) 0.0010(19) -0.0234(19)
C54 0.086(3) 0.105(3) 0.067(2) -0.007(2) -0.0064(18) -0.037(2)
C53 0.0578(19) 0.134(4) 0.087(3) -0.007(3) -0.0085(18) -0.011(2)
C52 0.0548(17) 0.104(3) 0.072(2) -0.0121(19) -0.0009(15) 0.0012(17)
C33 0.0519(15) 0.0641(18) 0.091(2) -0.0147(16) 0.0044(15) 0.0065(13)
C34 0.096(3) 0.101(3) 0.136(4) -0.026(3) 0.051(3) 0.016(3)
C35 0.136(5) 0.104(4) 0.194(7) -0.038(5) 0.068(5) 0.029(4)
C36 0.099(4) 0.093(4) 0.229(8) -0.045(5) -0.001(4) 0.044(3)
C37 0.104(3) 0.069(2) 0.161(5) -0.004(3) -0.033(3) 0.024(2)
C38 0.089(3) 0.068(2) 0.101(3) -0.003(2) -0.010(2) 0.0127(19)
C21 0.0490(14) 0.0582(15) 0.0719(17) 0.0009(13) 0.0095(12) -0.0007(12)
C22 0.0591(17) 0.071(2) 0.095(2) -0.0154(18) 0.0046(16) 0.0044(15)
C23 0.079(2) 0.083(2) 0.113(3) -0.032(2) 0.001(2) 0.002(2)
C24 0.069(2) 0.092(3) 0.110(3) -0.020(2) -0.011(2) -0.013(2)
C25 0.0517(17) 0.086(2) 0.123(3) -0.013(2) -0.0059(19) -0.0022(17)
C26 0.0488(16) 0.077(2) 0.103(3) -0.0121(19) 0.0074(16) 0.0038(15)
C27 0.0622(17) 0.0688(18) 0.0766(19) 0.0010(15) 0.0256(15) 0.0040(14)
C32 0.073(2) 0.099(3) 0.074(2) 0.0067(19) 0.0233(17) 0.002(2)
C31 0.112(4) 0.144(5) 0.083(3) 0.024(3) 0.033(3) 0.006(3)
C30 0.141(5) 0.152(5) 0.104(4) 0.047(4) 0.046(4) 0.001(4)
C29 0.122(4) 0.121(4) 0.139(5) 0.025(4) 0.062(4) -0.021(4)
C28 0.083(2) 0.093(3) 0.103(3) 0.012(2) 0.031(2) -0.009(2)
N3 0.0468(10) 0.0527(11) 0.0476(10) 0.0033(9) 0.0037(8) -0.0013(9)
C4 0.0561(14) 0.0607(15) 0.0444(12) 0.0051(11) 0.0030(10) -0.0069(12)
C5 0.0682(19) 0.087(2) 0.0599(17) 0.0086(16) -0.0140(14) -0.0053(17)
C6 0.069(2) 0.103(3) 0.087(2) 0.010(2) -0.0161(18) 0.018(2)
C7 0.070(2) 0.078(2) 0.081(2) 0.0069(18) -0.0027(17) 0.0227(17)
C8 0.0542(14) 0.0555(14) 0.0608(15) 0.0046(12) 0.0048(12) 0.0031(12)
N2 0.0651(14) 0.0650(14) 0.0425(11) -0.0024(10) 0.0033(9) -0.0093(11)
N1 0.0653(14) 0.0598(13) 0.0542(12) -0.0094(10) 0.0036(10) -0.0014(11)
C1 0.088(2) 0.0692(19) 0.073(2) -0.0195(16) 0.0126(17) 0.0010(17)
C2 0.118(3) 0.091(3) 0.064(2) -0.0275(19) 0.019(2) -0.010(2)
C3 0.096(3) 0.091(2) 0.0481(15) -0.0129(16) 0.0064(15) -0.015(2)
N4 0.0622(14) 0.0565(13) 0.0684(14) -0.0091(11) 0.0056(11) 0.0065(11)
C9 0.079(2) 0.0607(17) 0.0655(17) -0.0022(14) 0.0021(15) 0.0250(15)
C10 0.101(3) 0.081(2) 0.077(2) 0.0067(18) 0.020(2) 0.031(2)
C11 0.135(4) 0.119(4) 0.082(3) 0.014(3) 0.037(3) 0.059(4)
C12 0.174(6) 0.118(4) 0.066(2) -0.011(3) 0.007(3) 0.072(4)
C13 0.146(5) 0.093(3) 0.079(3) -0.025(2) -0.027(3) 0.058(3)
C14 0.101(3) 0.0605(18) 0.077(2) -0.0160(16) -0.021(2) 0.0334(19)
C15 0.070(2) 0.0556(17) 0.111(3) -0.0195(18) -0.015(2) 0.0187(15)
C16 0.087(3) 0.063(2) 0.179(6) -0.039(3) -0.028(3) 0.010(2)
C17 0.078(3) 0.085(3) 0.244(9) -0.028(4) 0.019(4) -0.007(3)
C18 0.081(3) 0.084(3) 0.194(6) -0.008(4) 0.041(3) -0.007(2)
C19 0.070(2) 0.067(2) 0.124(3) -0.007(2) 0.025(2) 0.0022(17)
C20 0.0560(16) 0.0515(15) 0.093(2) -0.0085(15) -0.0011(15) 0.0092(13)
C77 0.0578(15) 0.0470(13) 0.0644(15) 0.0019(11) 0.0129(12) -0.0031(11)
C82 0.085(2) 0.0630(18) 0.075(2) 0.0042(15) 0.0223(17) -0.0136(16)
C81 0.097(3) 0.073(2) 0.094(3) 0.020(2) 0.022(2) -0.020(2)
C80 0.106(3) 0.0505(17) 0.123(3) 0.005(2) 0.017(3) -0.0164(19)
C79 0.121(4) 0.0571(19) 0.124(4) -0.020(2) 0.042(3) -0.012(2)
C78 0.095(2) 0.0522(16) 0.094(2) -0.0115(16) 0.036(2) -0.0116(16)
C89 0.0552(14) 0.0483(13) 0.0599(14) -0.0047(11) 0.0177(11) -0.0060(11)
C94 0.073(2) 0.0696(18) 0.0626(17) -0.0032(14) 0.0153(15) -0.0020(15)
C93 0.102(3) 0.085(2) 0.0589(17) -0.0055(17) 0.0120(18) -0.021(2)
C92 0.115(3) 0.090(3) 0.081(2) -0.033(2) 0.046(2) -0.026(2)
C91 0.092(3) 0.078(2) 0.102(3) -0.028(2) 0.040(2) -0.001(2)
C90 0.0672(18) 0.0611(17) 0.084(2) -0.0112(15) 0.0241(16) 0.0002(14)
C83 0.0609(16) 0.0610(16) 0.0583(15) 0.0025(13) 0.0082(12) 0.0011(13)
C84 0.076(2) 0.081(2) 0.084(2) -0.0035(19) -0.0038(18) -0.0054(18)
C85 0.099(3) 0.109(4) 0.116(4) -0.003(3) -0.036(3) -0.001(3)
C86 0.118(4) 0.121(4) 0.110(4) 0.026(3) -0.027(3) 0.023(3)
C87 0.099(3) 0.090(3) 0.101(3) 0.028(2) 0.005(2) 0.012(2)
C88 0.071(2) 0.0679(19) 0.090(2) 0.0124(17) 0.0130(17) 0.0025(16)
C95 0.0718(18) 0.0539(14) 0.0580(15) 0.0059(12) 0.0225(13) 0.0072(13)
C96 0.091(2) 0.0616(17) 0.0546(15) 0.0019(13) 0.0134(15) 0.0013(16)
C97 0.144(4) 0.067(2) 0.074(2) -0.0075(18) 0.028(2) -0.009(2)
C98 0.151(5) 0.057(2) 0.108(3) -0.003(2) 0.058(3) 0.010(2)
C99 0.105(3) 0.070(2) 0.110(3) 0.019(2) 0.039(3) 0.031(2)
C100 0.076(2) 0.069(2) 0.085(2) 0.0095(17) 0.0187(17) 0.0170(17)
C101 0.0556(15) 0.0712(18) 0.0541(14) -0.0037(13) 0.0096(12) 0.0156(13)
C102 0.084(2) 0.091(2) 0.0640(18) 0.0156(17) 0.0199(16) 0.022(2)
C103 0.111(3) 0.118(4) 0.068(2) 0.017(2) 0.026(2) 0.042(3)
C104 0.116(4) 0.132(4) 0.062(2) -0.004(3) 0.011(2) 0.058(3)
C105 0.096(3) 0.117(4) 0.081(3) -0.033(3) -0.005(2) 0.026(3)
C106 0.073(2) 0.096(3) 0.074(2) -0.0179(19) 0.0084(17) 0.0085(19)
C107 0.0540(15) 0.0694(18) 0.0619(16) -0.0022(13) 0.0146(12) -0.0029(13)
C108 0.0634(18) 0.0647(18) 0.087(2) -0.0108(16) 0.0242(16) -0.0089(14)
C109 0.084(2) 0.073(2) 0.114(3) -0.009(2) 0.034(2) -0.0241(19)
C110 0.073(2) 0.105(3) 0.106(3) -0.005(2) 0.036(2) -0.024(2)
C111 0.061(2) 0.107(3) 0.108(3) 0.003(2) 0.034(2) 0.006(2)
C112 0.0642(19) 0.083(2) 0.093(2) 0.0066(19) 0.0276(18) 0.0102(17)
N7 0.0682(14) 0.0497(12) 0.0514(11) 0.0042(9) 0.0092(10) -0.0042(10)
C60 0.0725(18) 0.0449(13) 0.0671(17) 0.0083(12) 0.0047(14) -0.0034(13)
C61 0.138(4) 0.0538(18) 0.088(3) 0.0202(17) 0.018(2) -0.008(2)
C62 0.193(6) 0.077(3) 0.081(3) 0.027(2) 0.035(3) -0.022(3)
C63 0.179(5) 0.084(3) 0.0592(19) 0.0114(18) 0.034(3) -0.024(3)
C64 0.095(2) 0.0613(17) 0.0521(15) 0.0049(13) 0.0143(15) -0.0075(16)
N6 0.0642(14) 0.0411(11) 0.0746(15) -0.0030(10) 0.0083(11) -0.0020(10)
N5 0.0712(15) 0.0449(11) 0.0642(13) -0.0054(10) 0.0172(11) -0.0072(10)
C57 0.082(2) 0.0659(19) 0.077(2) -0.0229(16) 0.0244(17) -0.0184(16)
C58 0.083(2) 0.064(2) 0.109(3) -0.036(2) 0.022(2) -0.0036(17)
C59 0.074(2) 0.0450(15) 0.113(3) -0.0122(17) 0.0073(19) 0.0034(14)
N8 0.091(2) 0.0620(14) 0.0542(13) -0.0055(11) 0.0190(13) -0.0072(13)
C65 0.104(3) 0.0722(19) 0.0463(14) -0.0007(13) 0.0171(15) 0.0025(19)
C66 0.104(3) 0.105(3) 0.066(2) -0.001(2) 0.021(2) 0.002(3)
C67 0.105(3) 0.155(5) 0.076(3) -0.001(3) 0.019(2) 0.018(4)
C68 0.145(5) 0.128(4) 0.074(3) -0.010(3) 0.012(3) 0.052(4)
C69 0.155(5) 0.086(3) 0.061(2) -0.0084(18) 0.013(2) 0.025(3)
C70 0.118(3) 0.0694(19) 0.0467(14) -0.0047(13) 0.0137(16) 0.005(2)
C71 0.128(3) 0.068(2) 0.0514(16) -0.0114(14) 0.0152(18) -0.017(2)
C72 0.157(5) 0.091(3) 0.088(3) -0.034(2) 0.025(3) -0.042(3)
C73 0.146(5) 0.136(5) 0.122(4) -0.053(4) 0.034(4) -0.068(5)
C74 0.104(4) 0.155(5) 0.104(3) -0.032(4) 0.019(3) -0.035(4)
C75 0.109(3) 0.103(3) 0.065(2) -0.015(2) 0.020(2) -0.012(3)
C76 0.099(3) 0.0710(19) 0.0451(14) -0.0082(13) 0.0137(14) -0.0136(18)
O1 0.243(10) 0.305(12) 0.226(9) 0.114(9) -0.063(8) -0.034(9)
C3S 0.48(4) 0.74(6) 0.179(13) -0.16(2) -0.064(17) 0.47(5)
C2S 0.151(8) 0.39(2) 0.166(9) 0.096(11) -0.060(7) -0.074(11)
C4S 0.58(4) 0.41(3) 0.264(18) 0.061(17) 0.19(2) 0.34(3)
C1S 0.147(9) 0.257(15) 0.56(3) 0.126(18) 0.058(13) 0.093(10)

loop_
_atom_type_symbol
_atom_type_description
_atom_type_scat_dispersion_real
_atom_type_scat_dispersion_imag
_atom_type_scat_source
C C 0.0181 0.0091 'International Tables Vol C Tables 4.2.6.8 and 6.1.1.4'
H H 0.0000 0.0000 'International Tables Vol C Tables 4.2.6.8 and 6.1.1.4'
N N 0.0311 0.0180 'International Tables Vol C Tables 4.2.6.8 and 6.1.1.4'
P P 0.2955 0.4335 'International Tables Vol C Tables 4.2.6.8 and 6.1.1.4'
Cu Cu -1.9646 0.5888 'International Tables Vol C Tables 4.2.6.8 and 6.1.1.4'
B B 0.0090 0.0039 'International Tables Vol C Tables 4.2.6.8 and 6.1.1.4'
F F 0.0727 0.0534 'International Tables Vol C Tables 4.2.6.8 and 6.1.1.4'
O O 0.0492 0.0322 'International Tables Vol C Tables 4.2.6.8 and 6.1.1.4'

loop_
_geom_angle_atom_site_label_1
_geom_angle_atom_site_label_2
_geom_angle_atom_site_label_3
_geom_angle
_geom_angle_site_symmetry_1
_geom_angle_site_symmetry_3
N1 Cu1 N3 77.38(9) . .
N1 Cu1 P1 118.17(8) . .
N3 Cu1 P1 113.75(6) . .
N1 Cu1 P2 99.49(8) . .
N3 Cu1 P2 120.68(6) . .
P1 Cu1 P2 118.83(3) . .
N5 Cu2 N7 77.05(10) . .
N5 Cu2 P4 109.68(8) . .
N7 Cu2 P4 110.52(7) . .
N5 Cu2 P3 97.93(7) . .
N7 Cu2 P3 117.29(7) . .
P4 Cu2 P3 128.85(3) . .
C77 P3 C83 103.85(14) . .
C77 P3 C89 103.25(13) . .
C83 P3 C89 102.90(14) . .
C77 P3 Cu2 120.03(10) . .
C83 P3 Cu2 114.32(10) . .
C89 P3 Cu2 110.63(9) . .
C95 P4 C101 102.08(14) . .
C95 P4 C107 105.24(15) . .
C101 P4 C107 105.27(15) . .
C95 P4 Cu2 122.40(11) . .
C101 P4 Cu2 107.66(9) . .
C107 P4 Cu2 112.55(11) . .
C45 P1 C51 104.97(13) . .
C45 P1 C39 99.94(13) . .
C51 P1 C39 105.17(14) . .
C45 P1 Cu1 116.82(9) . .
C51 P1 Cu1 114.90(10) . .
C39 P1 Cu1 113.35(11) . .
C33 P2 C21 103.37(15) . .
C33 P2 C27 103.40(17) . .
C21 P2 C27 104.74(16) . .
C33 P2 Cu1 108.02(12) . .
C21 P2 Cu1 118.70(10) . .
C27 P2 Cu1 116.79(11) . .
F2 B1 F1 113.1(7) . .
F2 B1 F4 111.7(7) . .
F1 B1 F4 115.4(5) . .
F2 B1 F3 94.7(7) . .
F1 B1 F3 111.2(7) . .
F4 B1 F3 109.0(6) . .
F8 B2 F7 114.0(9) . .
F8 B2 F5 105.3(6) . .
F7 B2 F5 110.0(6) . .
F8 B2 F6 110.0(8) . .
F7 B2 F6 108.0(6) . .
F5 B2 F6 109.4(5) . .
C46 C45 C50 119.2(3) . .
C46 C45 P1 117.6(2) . .
C50 C45 P1 123.0(2) . .
C45 C50 C49 119.5(3) . .
C48 C49 C50 120.6(3) . .
C49 C48 C47 120.2(3) . .
C48 C47 C46 120.0(3) . .
C45 C46 C47 120.4(3) . .
C40 C39 C44 118.7(3) . .
C40 C39 P1 117.7(3) . .
C44 C39 P1 123.5(3) . .
C43 C44 C39 120.3(4) . .
C42 C43 C44 120.9(4) . .
C43 C42 C41 119.4(4) . .
C40 C41 C42 120.2(4) . .
C39 C40 C41 120.5(4) . .
C56 C51 C52 119.1(3) . .
C56 C51 P1 120.5(2) . .
C52 C51 P1 120.3(3) . .
C51 C56 C55 120.6(3) . .
C54 C55 C56 120.4(4) . .
C55 C54 C53 119.6(3) . .
C52 C53 C54 120.6(4) . .
C53 C52 C51 119.6(4) . .
C38 C33 C34 118.5(4) . .
C38 C33 P2 117.8(3) . .
C34 C33 P2 123.7(4) . .
C33 C34 C35 120.3(6) . .
C36 C35 C34 120.8(6) . .
C35 C36 C37 119.8(5) . .
C36 C37 C38 119.8(6) . .
C33 C38 C37 120.8(5) . .
C22 C21 C26 119.5(3) . .
C22 C21 P2 117.8(2) . .
C26 C21 P2 122.7(3) . .
C21 C22 C23 120.8(3) . .
C22 C23 C24 119.8(4) . .
C25 C24 C23 119.9(4) . .
C24 C25 C26 120.2(4) . .
C25 C26 C21 119.8(4) . .
C32 C27 C28 119.1(4) . .
C32 C27 P2 118.4(3) . .
C28 C27 P2 122.5(3) . .
C27 C32 C31 121.7(4) . .
C32 C31 C30 118.6(5) . .
C29 C30 C31 120.7(5) . .
C30 C29 C28 120.7(5) . .
C27 C28 C29 119.1(5) . .
C4 N3 C8 116.5(2) . .
C4 N3 Cu1 113.33(19) . .
C8 N3 Cu1 128.36(18) . .
N3 C4 C5 124.3(3) . .
N3 C4 N2 115.2(2) . .
C5 C4 N2 120.5(3) . .
C6 C5 C4 117.2(3) . .
C7 C6 C5 120.9(3) . .
C6 C7 C8 117.8(4) . .
N3 C8 C7 123.4(3) . .
N3 C8 N4 117.0(2) . .
C7 C8 N4 119.6(3) . .
C3 N2 N1 111.5(3) . .
C3 N2 C4 129.2(3) . .
N1 N2 C4 119.3(2) . .
C1 N1 N2 104.8(3) . .
C1 N1 Cu1 140.2(3) . .
N2 N1 Cu1 111.99(18) . .
N1 C1 C2 111.2(4) . .
C3 C2 C1 105.8(3) . .
C2 C3 N2 106.7(3) . .
C9 N4 C20 108.5(3) . .
C9 N4 C8 125.2(3) . .
C20 N4 C8 123.9(3) . .
C10 C9 N4 129.2(4) . .
C10 C9 C14 123.0(4) . .
N4 C9 C14 107.9(4) . .
C9 C10 C11 115.8(5) . .
C12 C11 C10 122.0(6) . .
C13 C12 C11 122.2(5) . .
C12 C13 C14 118.2(5) . .
C13 C14 C9 118.9(5) . .
C13 C14 C15 133.5(5) . .
C9 C14 C15 107.5(3) . .
C20 C15 C16 119.4(5) . .
C20 C15 C14 106.9(3) . .
C16 C15 C14 133.6(4) . .
C17 C16 C15 118.0(5) . .
C16 C17 C18 122.3(5) . .
C17 C18 C19 121.4(6) . .
C18 C19 C20 116.7(5) . .
C19 C20 C15 122.2(4) . .
C19 C20 N4 128.5(3) . .
C15 C20 N4 109.1(4) . .
C82 C77 C78 119.3(3) . .
C82 C77 P3 123.3(2) . .
C78 C77 P3 117.4(2) . .
C77 C82 C81 119.9(4) . .
C80 C81 C82 120.4(4) . .
C79 C80 C81 119.9(4) . .
C80 C79 C78 120.4(4) . .
C77 C78 C79 120.1(4) . .
C94 C89 C90 119.3(3) . .
C94 C89 P3 117.4(2) . .
C90 C89 P3 123.3(3) . .
C93 C94 C89 120.6(4) . .
C94 C93 C92 119.3(4) . .
C91 C92 C93 120.1(3) . .
C92 C91 C90 120.6(4) . .
C91 C90 C89 120.1(4) . .
C84 C83 C88 119.5(3) . .
C84 C83 P3 122.2(3) . .
C88 C83 P3 118.3(3) . .
C83 C84 C85 119.1(4) . .
C86 C85 C84 120.4(5) . .
C87 C86 C85 120.6(4) . .
C86 C87 C88 118.9(4) . .
C87 C88 C83 121.5(4) . .
C96 C95 C100 119.0(3) . .
C96 C95 P4 118.2(2) . .
C100 C95 P4 122.8(3) . .
C95 C96 C97 120.5(4) . .
C98 C97 C96 120.0(4) . .
C97 C98 C99 120.6(4) . .
C98 C99 C100 120.2(4) . .
C95 C100 C99 119.7(4) . .
C106 C101 C102 119.5(3) . .
C106 C101 P4 122.8(3) . .
C102 C101 P4 117.3(3) . .
C103 C102 C101 119.8(5) . .
C104 C103 C102 120.2(5) . .
C103 C104 C105 121.0(4) . .
C104 C105 C106 120.1(5) . .
C101 C106 C105 119.4(5) . .
C108 C107 C112 118.4(3) . .
C108 C107 P4 117.3(2) . .
C112 C107 P4 124.1(3) . .
C107 C108 C109 121.0(3) . .
C110 C109 C108 119.8(4) . .
C109 C110 C111 120.1(4) . .
C110 C111 C112 120.9(4) . .
C111 C112 C107 119.7(4) . .
C60 N7 C64 117.2(3) . .
C60 N7 Cu2 113.5(2) . .
C64 N7 Cu2 128.0(2) . .
N7 C60 C61 124.1(3) . .
N7 C60 N6 115.6(3) . .
C61 C60 N6 120.2(3) . .
C62 C61 C60 117.5(4) . .
C61 C62 C63 119.9(4) . .
C64 C63 C62 118.9(4) . .
N7 C64 C63 122.4(3) . .
N7 C64 N8 117.7(3) . .
C63 C64 N8 119.9(3) . .
N5 N6 C59 110.8(3) . .
N5 N6 C60 119.2(2) . .
C59 N6 C60 129.9(3) . .
C57 N5 N6 105.1(3) . .
C57 N5 Cu2 139.4(2) . .
N6 N5 Cu2 111.50(18) . .
N5 C57 C58 111.3(4) . .
C59 C58 C57 105.4(3) . .
C58 C59 N6 107.4(3) . .
C76 N8 C65 108.4(3) . .
C76 N8 C64 126.1(3) . .
C65 N8 C64 124.8(3) . .
C66 C65 N8 128.9(4) . .
C66 C65 C70 122.8(4) . .
N8 C65 C70 108.2(4) . .
C67 C66 C65 116.4(5) . .
C66 C67 C68 121.7(6) . .
C69 C68 C67 121.4(5) . .
C68 C69 C70 118.7(5) . .
C69 C70 C65 118.9(5) . .
C69 C70 C71 134.2(4) . .
C65 C70 C71 106.9(3) . .
C76 C71 C72 118.5(5) . .
C76 C71 C70 107.7(4) . .
C72 C71 C70 133.8(4) . .
C73 C72 C71 119.2(5) . .
C72 C73 C74 121.8(5) . .
C75 C74 C73 120.6(6) . .
C74 C75 C76 117.3(5) . .
C75 C76 C71 122.5(4) . .
C75 C76 N8 128.7(4) . .
C71 C76 N8 108.7(4) . .
C3S O1 C2S 127(2) . .
O1 C3S C4S 128(2) . .
O1 C2S C1S 97.8(12) . .

loop_
_geom_bond_atom_site_label_1
_geom_bond_atom_site_label_2
_geom_bond_distance
_geom_bond_site_symmetry_2
Cu1 N1 2.116(2) .
Cu1 N3 2.168(2) .
Cu1 P1 2.2655(8) .
Cu1 P2 2.2781(8) .
Cu2 N5 2.126(2) .
Cu2 N7 2.169(2) .
Cu2 P4 2.2633(8) .
Cu2 P3 2.2697(8) .
P3 C77 1.821(3) .
P3 C83 1.827(3) .
P3 C89 1.829(3) .
P4 C95 1.824(3) .
P4 C101 1.830(3) .
P4 C107 1.830(3) .
P1 C45 1.832(3) .
P1 C51 1.835(3) .
P1 C39 1.835(3) .
P2 C33 1.824(3) .
P2 C21 1.826(3) .
P2 C27 1.831(4) .
B1 F2 1.264(9) .
B1 F1 1.293(8) .
B1 F4 1.340(6) .
B1 F3 1.369(9) .
B2 F8 1.176(8) .
B2 F7 1.250(8) .
B2 F5 1.339(6) .
B2 F6 1.356(7) .
C45 C46 1.385(4) .
C45 C50 1.393(4) .
C50 C49 1.395(5) .
C49 C48 1.365(6) .
C48 C47 1.374(5) .
C47 C46 1.389(5) .
C39 C40 1.380(5) .
C39 C44 1.388(5) .
C44 C43 1.382(5) .
C43 C42 1.359(7) .
C42 C41 1.385(7) .
C41 C40 1.382(6) .
C51 C56 1.381(5) .
C51 C52 1.396(5) .
C56 C55 1.385(5) .
C55 C54 1.364(6) .
C54 C53 1.387(7) .
C53 C52 1.384(6) .
C33 C38 1.378(6) .
C33 C34 1.378(6) .
C34 C35 1.385(7) .
C35 C36 1.356(10) .
C36 C37 1.369(10) .
C37 C38 1.390(6) .
C21 C22 1.375(5) .
C21 C26 1.390(4) .
C22 C23 1.378(5) .
C23 C24 1.384(6) .
C24 C25 1.380(6) .
C25 C26 1.386(5) .
C27 C32 1.375(5) .
C27 C28 1.380(5) .
C32 C31 1.376(6) .
C31 C30 1.377(8) .
C30 C29 1.355(9) .
C29 C28 1.395(7) .
N3 C4 1.338(4) .
N3 C8 1.347(4) .
C4 C5 1.387(4) .
C4 N2 1.407(4) .
C5 C6 1.371(6) .
C6 C7 1.369(6) .
C7 C8 1.390(4) .
C8 N4 1.404(4) .
N2 C3 1.357(4) .
N2 N1 1.364(4) .
N1 C1 1.322(4) .
C1 C2 1.401(6) .
C2 C3 1.355(6) .
N4 C9 1.398(4) .
N4 C20 1.400(4) .
C9 C10 1.373(6) .
C9 C14 1.411(5) .
C10 C11 1.401(6) .
C11 C12 1.373(9) .
C12 C13 1.356(9) .
C13 C14 1.403(6) .
C14 C15 1.442(7) .
C15 C20 1.393(5) .
C15 C16 1.406(7) .
C16 C17 1.352(10) .
C17 C18 1.380(9) .
C18 C19 1.383(6) .
C19 C20 1.386(6) .
C77 C82 1.383(4) .
C77 C78 1.383(5) .
C82 C81 1.386(5) .
C81 C80 1.377(6) .
C80 C79 1.360(7) .
C79 C78 1.390(5) .
C89 C94 1.387(5) .
C89 C90 1.388(4) .
C94 C93 1.384(5) .
C93 C92 1.390(7) .
C92 C91 1.374(7) .
C91 C90 1.375(5) .
C83 C84 1.378(5) .
C83 C88 1.388(5) .
C84 C85 1.396(6) .
C85 C86 1.380(8) .
C86 C87 1.370(8) .
C87 C88 1.375(6) .
C95 C96 1.377(5) .
C95 C100 1.394(5) .
C96 C97 1.399(5) .
C97 C98 1.361(7) .
C98 C99 1.366(7) .
C99 C100 1.398(6) .
C101 C106 1.371(5) .
C101 C102 1.400(5) .
C102 C103 1.387(5) .
C103 C104 1.352(8) .
C104 C105 1.362(8) .
C105 C106 1.407(6) .
C107 C108 1.387(5) .
C107 C112 1.398(5) .
C108 C109 1.390(5) .
C109 C110 1.369(6) .
C110 C111 1.369(7) .
C111 C112 1.387(6) .
N7 C60 1.341(4) .
N7 C64 1.343(4) .
C60 C61 1.380(5) .
C60 N6 1.402(4) .
C61 C62 1.368(7) .
C62 C63 1.380(7) .
C63 C64 1.376(5) .
C64 N8 1.409(4) .
N6 N5 1.357(4) .
N6 C59 1.360(4) .
N5 C57 1.332(4) .
C57 C58 1.390(6) .
C58 C59 1.358(6) .
N8 C76 1.397(5) .
N8 C65 1.400(5) .
C65 C66 1.389(6) .
C65 C70 1.413(5) .
C66 C67 1.384(7) .
C67 C68 1.390(9) .
C68 C69 1.380(8) .
C69 C70 1.387(6) .
C70 C71 1.434(6) .
C71 C76 1.395(5) .
C71 C72 1.397(6) .
C72 C73 1.351(9) .
C73 C74 1.400(9) .
C74 C75 1.371(7) .
C75 C76 1.389(6) .
O1 C3S 1.266(18) .
O1 C2S 1.480(13) .
C3S C4S 1.65(4) .
C2S C1S 1.97(2) .
